data_7133205
loop_
_publ_author_name
'Hu, Lei'
'Chakraborty, Sayandip'
'Tumanov, Nikolay'
'Wouters, Johan'
'Robiette, Rapha&#xeb;l'
'Berionni, Guillaume'

_publ_section_title
;
 Regulating iminophosphorane P&#xe001;N bond reactivity through geometric
 constraints with cage-shaped triarylphosphines.
;
_journal_issue 55
_journal_name_full 'Chemical communications (Cambridge, England)'
_journal_page_first 7073
_journal_page_last 7076
_journal_paper_doi 10.1039/d4cc01868k
_journal_volume 60
_journal_year 2024
_chemical_formula_moiety 'C19 H13 P Se'
_chemical_formula_sum 'C19 H13 P Se'
_chemical_formula_weight 351.22
_chemical_name_common '9-phosphatriptycene selenide'
_chemical_name_systematic '9-phosphatriptycene selenide'
_space_group_crystal_system monoclinic
_space_group_IT_number 15
_space_group_name_Hall '-C 2yc'
_space_group_name_H-M_alt 'C 1 2/c 1'
_atom_sites_solution_hydrogens difmap
_atom_sites_solution_primary dual
_atom_sites_solution_secondary dual
_audit_creation_method SHELXL-2019/3
_audit_update_record
;
2024-04-10 deposited with the CCDC.	2024-04-28 downloaded from the CCDC.
;
_cell_angle_alpha 90
_cell_angle_beta 90.8970(10)
_cell_angle_gamma 90
_cell_formula_units_Z 8
_cell_length_a 14.1963(6)
_cell_length_b 13.7375(6)
_cell_length_c 15.8281(7)
_cell_measurement_reflns_used 9759
_cell_measurement_temperature 297(2)
_cell_measurement_theta_max 25.5030
_cell_measurement_theta_min 2.5507
_cell_volume 3086.4(2)
_computing_cell_refinement 'SAINT V8.40B (Bruker AXS LLC, 2019)'
_computing_data_collection 'Bruker Instrument Service vV6.2.16'
_computing_data_reduction 'SAINT V8.40B (Bruker AXS LLC, 2019)'
_computing_molecular_graphics 'Mercury 4.0 (Macrae et al, 2020)'
_computing_publication_material 'enCIFer (Allen et al, 2004)'
_computing_structure_refinement 'SHELXL-2019/4 (Sheldrick, 2019)'
_computing_structure_solution 'SHELXT 2018/2 (Sheldrick, 2018)'
_diffrn_ambient_temperature 297(2)
_diffrn_detector_area_resol_mean 7.39
_diffrn_measured_fraction_theta_full 0.995
_diffrn_measured_fraction_theta_max 0.996
_diffrn_measurement_device_type 'Bruker D8 Venture'
_diffrn_measurement_method '\f and \w-scans'
_diffrn_radiation_monochromator 'multilayer mirror'
_diffrn_radiation_type AgK\a
_diffrn_radiation_wavelength 0.56086
_diffrn_reflns_av_R_equivalents 0.0525
_diffrn_reflns_av_unetI/netI 0.0319
_diffrn_reflns_Laue_measured_fraction_full 0.995
_diffrn_reflns_Laue_measured_fraction_max 0.996
_diffrn_reflns_limit_h_max 17
_diffrn_reflns_limit_h_min -17
_diffrn_reflns_limit_k_max 17
_diffrn_reflns_limit_k_min -17
_diffrn_reflns_limit_l_max 19
_diffrn_reflns_limit_l_min -19
_diffrn_reflns_number 40566
_diffrn_reflns_point_group_measured_fraction_full 0.995
_diffrn_reflns_point_group_measured_fraction_max 0.996
_diffrn_reflns_theta_full 19.665
_diffrn_reflns_theta_max 20.518
_diffrn_reflns_theta_min 1.928
_exptl_absorpt_coefficient_mu 1.341
_exptl_absorpt_correction_T_max 0.4645
_exptl_absorpt_correction_T_min 0.2652
_exptl_absorpt_correction_type numerical
_exptl_absorpt_process_details
;
 SADABS 2016/2: Krause, L., Herbst-Irmer, R., Sheldrick G.M. & Stalke D.,
 J. Appl. Cryst. 48 (2015) 3-10
;
_exptl_crystal_colour yellow
_exptl_crystal_density_diffrn 1.512
_exptl_crystal_description block
_exptl_crystal_F_000 1408
_exptl_crystal_size_max 0.470
_exptl_crystal_size_mid 0.290
_exptl_crystal_size_min 0.180
_refine_diff_density_max 0.674
_refine_diff_density_min -0.332
_refine_diff_density_rms 0.076
_refine_ls_extinction_method none
_refine_ls_goodness_of_fit_ref 1.088
_refine_ls_hydrogen_treatment constr
_refine_ls_matrix_type full
_refine_ls_number_parameters 190
_refine_ls_number_reflns 3150
_refine_ls_number_restraints 0
_refine_ls_restrained_S_all 1.088
_refine_ls_R_factor_all 0.0428
_refine_ls_R_factor_gt 0.0385
_refine_ls_shift/su_max 0.001
_refine_ls_shift/su_mean 0.000
_refine_ls_structure_factor_coef Fsqd
_refine_ls_weighting_details 'w=1/[\s^2^(Fo^2^)+(0.0512P)^2^+4.0770P] where P=(Fo^2^+2Fc^2^)/3'
_refine_ls_weighting_scheme calc
_refine_ls_wR_factor_gt 0.0964
_refine_ls_wR_factor_ref 0.1038
_reflns_Friedel_coverage 0.000
_reflns_number_gt 2866
_reflns_number_total 3150
_reflns_threshold_expression 'I > 2\s(I)'
_cod_data_source_file d4cc01868k2.cif
_cod_data_source_block nt1290_SMC_088
_cod_depositor_comments 'Adding full bibliography for 7133202--7133219.cif.'
_cod_original_sg_symbol_H-M 'C 2/c'
_cod_database_code 7133205
_shelx_shelxl_version_number 2019/3
_shelx_space_group_comment
;
The symmetry employed for this shelxl refinement is uniquely defined
by the following loop, which should always be used as a source of
symmetry information in preference to the above space-group names.
They are only intended as comments.
;
_shelx_estimated_absorpt_t_min 0.571
_shelx_estimated_absorpt_t_max 0.794

loop_
_space_group_symop_operation_xyz
'x, y, z'
'-x, y, -z+1/2'
'x+1/2, y+1/2, z'
'-x+1/2, y+1/2, -z+1/2'
'-x, -y, -z'
'x, -y, z-1/2'
'-x+1/2, -y+1/2, -z'
'x+1/2, -y+1/2, z-1/2'

loop_
_atom_site_label
_atom_site_type_symbol
_atom_site_fract_x
_atom_site_fract_y
_atom_site_fract_z
_atom_site_U_iso_or_equiv
_atom_site_adp_type
_atom_site_occupancy
_atom_site_site_symmetry_order
_atom_site_calc_flag
_atom_site_refinement_flags_posn
_atom_site_refinement_flags_adp
_atom_site_refinement_flags_occupancy
_atom_site_disorder_assembly
_atom_site_disorder_group
Se1 Se 0.60566(2) 0.25561(2) 0.12483(2) 0.05706(13) Uani 1 1 d . . . . .
P1 P 0.66701(4) 0.37911(4) 0.17926(3) 0.03642(15) Uani 1 1 d . . . . .
C1 C 0.68438(16) 0.38420(16) 0.29262(13) 0.0389(5) Uani 1 1 d . . . . .
C2 C 0.65777(18) 0.3136(2) 0.34933(15) 0.0489(5) Uani 1 1 d . . . . .
H2 H 0.628192 0.256976 0.330753 0.059 Uiso 1 1 calc R U . . .
C3 C 0.6761(2) 0.3289(2) 0.43519(16) 0.0615(7) Uani 1 1 d . . . . .
H3 H 0.658560 0.282112 0.474389 0.074 Uiso 1 1 calc R U . . .
C4 C 0.7199(2) 0.4129(3) 0.46205(16) 0.0648(8) Uani 1 1 d . . . . .
H4 H 0.732457 0.421982 0.519350 0.078 Uiso 1 1 calc R U . . .
C5 C 0.74560(19) 0.4840(2) 0.40501(15) 0.0555(6) Uani 1 1 d . . . . .
H5 H 0.774804 0.540715 0.424016 0.067 Uiso 1 1 calc R U . . .
C6 C 0.72767(16) 0.47061(18) 0.31931(13) 0.0414(5) Uani 1 1 d . . . . .
C7 C 0.75261(17) 0.54450(17) 0.25162(15) 0.0429(5) Uani 1 1 d . . . . .
H7 H 0.782122 0.602266 0.276926 0.051 Uiso 1 1 calc R U . . .
C8 C 0.81879(16) 0.49571(17) 0.18966(14) 0.0404(5) Uani 1 1 d . . . . .
C9 C 0.90801(17) 0.5301(2) 0.17150(17) 0.0515(6) Uani 1 1 d . . . . .
H9 H 0.931271 0.585575 0.198180 0.062 Uiso 1 1 calc R U . . .
C10 C 0.96226(19) 0.4810(2) 0.11324(19) 0.0612(7) Uani 1 1 d . . . . .
H10 H 1.022366 0.503569 0.101371 0.073 Uiso 1 1 calc R U . . .
C11 C 0.9283(2) 0.3988(2) 0.07253(17) 0.0577(7) Uani 1 1 d . . . . .
H11 H 0.965328 0.367161 0.033142 0.069 Uiso 1 1 calc R U . . .
C12 C 0.83954(18) 0.36345(19) 0.08999(14) 0.0474(5) Uani 1 1 d . . . . .
H12 H 0.816604 0.308083 0.062837 0.057 Uiso 1 1 calc R U . . .
C13 C 0.78527(16) 0.41199(17) 0.14874(13) 0.0388(4) Uani 1 1 d . . . . .
C14 C 0.61271(16) 0.49659(16) 0.16385(13) 0.0392(5) Uani 1 1 d . . . . .
C15 C 0.53057(17) 0.5147(2) 0.11766(16) 0.0501(6) Uani 1 1 d . . . . .
H15 H 0.497217 0.464004 0.092302 0.060 Uiso 1 1 calc R U . . .
C16 C 0.4994(2) 0.6100(2) 0.1102(2) 0.0648(8) Uani 1 1 d . . . . .
H16 H 0.444920 0.623652 0.078899 0.078 Uiso 1 1 calc R U . . .
C17 C 0.5482(2) 0.6840(2) 0.1485(2) 0.0675(8) Uani 1 1 d . . . . .
H17 H 0.525951 0.747465 0.143344 0.081 Uiso 1 1 calc R U . . .
C19 C 0.66287(16) 0.57191(17) 0.20274(14) 0.0412(5) Uani 1 1 d . . . . .
C18 C 0.6303(2) 0.66645(19) 0.19490(18) 0.0553(6) Uani 1 1 d . . . . .
H18 H 0.663019 0.717570 0.220364 0.066 Uiso 1 1 calc R U . . .

loop_
_atom_site_aniso_label
_atom_site_aniso_U_11
_atom_site_aniso_U_22
_atom_site_aniso_U_33
_atom_site_aniso_U_23
_atom_site_aniso_U_13
_atom_site_aniso_U_12
Se1 0.0701(2) 0.04593(19) 0.0548(2) -0.01072(10) -0.00925(14) -0.00734(11)
P1 0.0429(3) 0.0357(3) 0.0306(3) -0.0020(2) -0.0028(2) 0.0013(2)
C1 0.0434(11) 0.0424(12) 0.0310(10) -0.0004(8) -0.0004(8) 0.0078(9)
C2 0.0544(13) 0.0495(13) 0.0430(12) 0.0060(10) 0.0062(10) 0.0098(11)
C3 0.0702(17) 0.0768(19) 0.0380(12) 0.0173(13) 0.0094(12) 0.0212(15)
C4 0.0706(18) 0.093(2) 0.0301(11) -0.0029(13) -0.0014(11) 0.0195(16)
C5 0.0560(14) 0.0733(18) 0.0370(12) -0.0145(12) -0.0059(10) 0.0085(13)
C6 0.0423(11) 0.0490(13) 0.0329(10) -0.0055(9) -0.0029(8) 0.0061(9)
C7 0.0465(11) 0.0394(11) 0.0426(11) -0.0072(9) -0.0032(9) -0.0023(9)
C8 0.0404(11) 0.0446(12) 0.0361(10) 0.0034(9) -0.0038(9) 0.0039(9)
C9 0.0426(12) 0.0572(15) 0.0545(14) 0.0081(11) -0.0048(10) -0.0018(11)
C10 0.0397(12) 0.083(2) 0.0609(16) 0.0197(15) 0.0057(11) 0.0069(13)
C11 0.0547(14) 0.0729(18) 0.0458(13) 0.0116(13) 0.0120(11) 0.0215(13)
C12 0.0568(14) 0.0520(13) 0.0333(11) 0.0017(9) 0.0016(9) 0.0137(11)
C13 0.0431(11) 0.0427(11) 0.0305(9) 0.0023(8) -0.0016(8) 0.0076(9)
C14 0.0406(11) 0.0417(11) 0.0353(10) 0.0051(9) 0.0027(8) 0.0039(9)
C15 0.0412(12) 0.0635(16) 0.0454(13) 0.0105(11) -0.0020(10) 0.0014(11)
C16 0.0521(15) 0.078(2) 0.0640(17) 0.0248(15) 0.0017(13) 0.0200(14)
C17 0.0692(18) 0.0560(16) 0.078(2) 0.0204(15) 0.0151(15) 0.0257(15)
C19 0.0454(12) 0.0392(11) 0.0392(11) 0.0023(9) 0.0051(9) 0.0038(9)
C18 0.0647(16) 0.0398(13) 0.0619(16) 0.0041(11) 0.0137(13) 0.0073(11)

loop_
_atom_type_symbol
_atom_type_description
_atom_type_scat_dispersion_real
_atom_type_scat_dispersion_imag
_atom_type_scat_source
C C 0.0015 0.0009 'International Tables Vol C Tables 4.2.6.8 and 6.1.1.4'
H H 0.0000 0.0000 'International Tables Vol C Tables 4.2.6.8 and 6.1.1.4'
P P 0.0667 0.0580 'International Tables Vol C Tables 4.2.6.8 and 6.1.1.4'
Se Se 0.2367 1.4831 'International Tables Vol C Tables 4.2.6.8 and 6.1.1.4'

loop_
_geom_angle_atom_site_label_1
_geom_angle_atom_site_label_2
_geom_angle_atom_site_label_3
_geom_angle
_geom_angle_site_symmetry_1
_geom_angle_site_symmetry_3
_geom_angle_publ_flag
C14 P1 C1 98.68(10) . . ?
C14 P1 C13 97.86(10) . . ?
C1 P1 C13 98.19(10) . . ?
C14 P1 Se1 119.80(8) . . ?
C1 P1 Se1 119.37(8) . . ?
C13 P1 Se1 118.37(8) . . ?
C2 C1 C6 121.6(2) . . ?
C2 C1 P1 125.77(19) . . ?
C6 C1 P1 112.63(16) . . ?
C1 C2 C3 118.7(3) . . ?
C1 C2 H2 120.7 . . ?
C3 C2 H2 120.7 . . ?
C4 C3 C2 120.2(3) . . ?
C4 C3 H3 119.9 . . ?
C2 C3 H3 119.9 . . ?
C3 C4 C5 120.9(2) . . ?
C3 C4 H4 119.5 . . ?
C5 C4 H4 119.5 . . ?
C4 C5 C6 119.8(3) . . ?
C4 C5 H5 120.1 . . ?
C6 C5 H5 120.1 . . ?
C5 C6 C1 118.7(2) . . ?
C5 C6 C7 123.9(2) . . ?
C1 C6 C7 117.35(19) . . ?
C6 C7 C8 108.20(19) . . ?
C6 C7 C19 108.64(19) . . ?
C8 C7 C19 107.47(18) . . ?
C6 C7 H7 110.8 . . ?
C8 C7 H7 110.8 . . ?
C19 C7 H7 110.8 . . ?
C9 C8 C13 119.3(2) . . ?
C9 C8 C7 123.9(2) . . ?
C13 C8 C7 116.8(2) . . ?
C10 C9 C8 119.4(3) . . ?
C10 C9 H9 120.3 . . ?
C8 C9 H9 120.3 . . ?
C11 C10 C9 120.9(2) . . ?
C11 C10 H10 119.5 . . ?
C9 C10 H10 119.5 . . ?
C12 C11 C10 120.4(2) . . ?
C12 C11 H11 119.8 . . ?
C10 C11 H11 119.8 . . ?
C11 C12 C13 118.8(3) . . ?
C11 C12 H12 120.6 . . ?
C13 C12 H12 120.6 . . ?
C12 C13 C8 121.1(2) . . ?
C12 C13 P1 125.84(19) . . ?
C8 C13 P1 113.04(16) . . ?
C15 C14 C19 121.2(2) . . ?
C15 C14 P1 125.8(2) . . ?
C19 C14 P1 112.97(16) . . ?
C16 C15 C14 118.6(3) . . ?
C16 C15 H15 120.7 . . ?
C14 C15 H15 120.7 . . ?
C17 C16 C15 120.3(3) . . ?
C17 C16 H16 119.8 . . ?
C15 C16 H16 119.8 . . ?
C16 C17 C18 121.4(3) . . ?
C16 C17 H17 119.3 . . ?
C18 C17 H17 119.3 . . ?
C18 C19 C14 119.3(2) . . ?
C18 C19 C7 123.5(2) . . ?
C14 C19 C7 117.2(2) . . ?
C19 C18 C17 119.1(3) . . ?
C19 C18 H18 120.4 . . ?
C17 C18 H18 120.4 . . ?

loop_
_geom_bond_atom_site_label_1
_geom_bond_atom_site_label_2
_geom_bond_distance
_geom_bond_site_symmetry_2
_geom_bond_publ_flag
Se1 P1 2.0869(6) . ?
P1 C14 1.804(2) . ?
P1 C1 1.809(2) . ?
P1 C13 1.811(2) . ?
C1 C2 1.378(3) . ?
C1 C6 1.399(3) . ?
C2 C3 1.396(4) . ?
C2 H2 0.9300 . ?
C3 C4 1.375(5) . ?
C3 H3 0.9300 . ?
C4 C5 1.383(4) . ?
C4 H4 0.9300 . ?
C5 C6 1.389(3) . ?
C5 H5 0.9300 . ?
C6 C7 1.522(3) . ?
C7 C8 1.524(3) . ?
C7 C19 1.527(3) . ?
C7 H7 0.9800 . ?
C8 C9 1.386(3) . ?
C8 C13 1.400(3) . ?
C9 C10 1.386(4) . ?
C9 H9 0.9300 . ?
C10 C11 1.383(5) . ?
C10 H10 0.9300 . ?
C11 C12 1.382(4) . ?
C11 H11 0.9300 . ?
C12 C13 1.388(3) . ?
C12 H12 0.9300 . ?
C14 C15 1.389(3) . ?
C14 C19 1.394(3) . ?
C15 C16 1.387(4) . ?
C15 H15 0.9300 . ?
C16 C17 1.367(5) . ?
C16 H16 0.9300 . ?
C17 C18 1.390(4) . ?
C17 H17 0.9300 . ?
C19 C18 1.383(3) . ?
C18 H18 0.9300 . ?

loop_
_geom_torsion_atom_site_label_1
_geom_torsion_atom_site_label_2
_geom_torsion_atom_site_label_3
_geom_torsion_atom_site_label_4
_geom_torsion
_geom_torsion_site_symmetry_1
_geom_torsion_site_symmetry_2
_geom_torsion_site_symmetry_3
_geom_torsion_site_symmetry_4
_geom_torsion_publ_flag
C14 P1 C1 C2 129.3(2) . . . . ?
C13 P1 C1 C2 -131.4(2) . . . . ?
Se1 P1 C1 C2 -2.2(2) . . . . ?
C14 P1 C1 C6 -49.57(18) . . . . ?
C13 P1 C1 C6 49.74(18) . . . . ?
Se1 P1 C1 C6 178.93(13) . . . . ?
C6 C1 C2 C3 -1.0(4) . . . . ?
P1 C1 C2 C3 -179.79(19) . . . . ?
C1 C2 C3 C4 -0.1(4) . . . . ?
C2 C3 C4 C5 0.8(4) . . . . ?
C3 C4 C5 C6 -0.5(4) . . . . ?
C4 C5 C6 C1 -0.6(4) . . . . ?
C4 C5 C6 C7 179.7(2) . . . . ?
C2 C1 C6 C5 1.3(3) . . . . ?
P1 C1 C6 C5 -179.76(18) . . . . ?
C2 C1 C6 C7 -178.9(2) . . . . ?
P1 C1 C6 C7 0.0(3) . . . . ?
C5 C6 C7 C8 121.1(2) . . . . ?
C1 C6 C7 C8 -58.7(3) . . . . ?
C5 C6 C7 C19 -122.5(2) . . . . ?
C1 C6 C7 C19 57.7(3) . . . . ?
C6 C7 C8 C9 -122.4(2) . . . . ?
C19 C7 C8 C9 120.5(2) . . . . ?
C6 C7 C8 C13 58.4(3) . . . . ?
C19 C7 C8 C13 -58.7(3) . . . . ?
C13 C8 C9 C10 0.0(4) . . . . ?
C7 C8 C9 C10 -179.2(2) . . . . ?
C8 C9 C10 C11 0.6(4) . . . . ?
C9 C10 C11 C12 -0.7(4) . . . . ?
C10 C11 C12 C13 0.2(4) . . . . ?
C11 C12 C13 C8 0.4(3) . . . . ?
C11 C12 C13 P1 178.88(18) . . . . ?
C9 C8 C13 C12 -0.5(3) . . . . ?
C7 C8 C13 C12 178.7(2) . . . . ?
C9 C8 C13 P1 -179.18(17) . . . . ?
C7 C8 C13 P1 0.1(2) . . . . ?
C14 P1 C13 C12 -128.5(2) . . . . ?
C1 P1 C13 C12 131.5(2) . . . . ?
Se1 P1 C13 C12 1.6(2) . . . . ?
C14 P1 C13 C8 50.10(17) . . . . ?
C1 P1 C13 C8 -49.90(17) . . . . ?
Se1 P1 C13 C8 -179.76(13) . . . . ?
C1 P1 C14 C15 -131.1(2) . . . . ?
C13 P1 C14 C15 129.3(2) . . . . ?
Se1 P1 C14 C15 0.1(2) . . . . ?
C1 P1 C14 C19 49.88(18) . . . . ?
C13 P1 C14 C19 -49.70(18) . . . . ?
Se1 P1 C14 C19 -178.89(13) . . . . ?
C19 C14 C15 C16 0.6(4) . . . . ?
P1 C14 C15 C16 -178.37(19) . . . . ?
C14 C15 C16 C17 -0.8(4) . . . . ?
C15 C16 C17 C18 0.7(4) . . . . ?
C15 C14 C19 C18 -0.2(3) . . . . ?
P1 C14 C19 C18 178.83(18) . . . . ?
C15 C14 C19 C7 -179.6(2) . . . . ?
P1 C14 C19 C7 -0.6(3) . . . . ?
C6 C7 C19 C18 123.1(2) . . . . ?
C8 C7 C19 C18 -120.0(2) . . . . ?
C6 C7 C19 C14 -57.5(3) . . . . ?
C8 C7 C19 C14 59.4(3) . . . . ?
C14 C19 C18 C17 0.1(4) . . . . ?
C7 C19 C18 C17 179.5(2) . . . . ?
C16 C17 C18 C19 -0.4(4) . . . . ?
